data_7247168
loop_
_publ_author_name
'Siddiqui, Rafia'
'Rani, Jyoti'
Akshita,
'Dhamija, Swati'
'Shivam, Kumar'
'Kagra, Deepika'
'Sharma, Purshotam'
'Venugopalan, P.'
'Patra, Ranjan'

_publ_section_title
;
 Homo- and hetero-halogen interaction based molecular associations in
 wheel--axle topology derived Sn(iv) porphyrin complexes: an experimental
 and theoretical analysis
;
_journal_issue 35
_journal_name_full CrystEngComm
_journal_page_first 4946
_journal_page_last 4959
_journal_paper_doi 10.1039/D3CE00342F
_journal_volume 25
_journal_year 2023
_chemical_formula_sum 'C70 H50 F8 I4 N4 O4 Sn'
_chemical_formula_weight 1789.43
_chemical_name_common 2,3,5,6-tetrafluorobenzoate-tin-tetraiodoporphrin
_space_group_crystal_system monoclinic
_space_group_IT_number 9
_space_group_name_Hall 'C -2yc'
_space_group_name_H-M_alt 'C 1 c 1'
_atom_sites_solution_hydrogens geom
_audit_creation_method SHELXL-2018/3
_audit_update_record
;
2022-10-26 deposited with the CCDC.	2023-08-04 downloaded from the CCDC.
;
_cell_angle_alpha 90
_cell_angle_beta 102.773(2)
_cell_angle_gamma 90
_cell_formula_units_Z 4
_cell_length_a 15.5029(3)
_cell_length_b 19.5370(4)
_cell_length_c 22.8054(4)
_cell_measurement_reflns_used 21781
_cell_measurement_temperature 293(2)
_cell_measurement_theta_max 27.0480
_cell_measurement_theta_min 3.3620
_cell_volume 6736.4(2)
_computing_cell_refinement 'CrysAlisPro 1.171.39.33c (Rigaku OD, 2017)'
_computing_data_collection 'CrysAlisPro 1.171.39.33c (Rigaku OD, 2017)'
_computing_data_reduction 'CrysAlisPro 1.171.39.33c (Rigaku OD, 2017)'
_computing_molecular_graphics SHELX
_computing_structure_refinement 'SHELXL-2018/3 (Sheldrick, 2018)'
_computing_structure_solution 'SHELXT 2014/5 (Sheldrick, 2014)'
_diffrn_ambient_temperature 293(2)
_diffrn_measured_fraction_theta_full 0.997
_diffrn_measured_fraction_theta_max 0.997
_diffrn_measurement_device_type 'SuperNova (Mo) X-ray Source'
_diffrn_measurement_method '\w scans'
_diffrn_radiation_type MoK\a
_diffrn_radiation_wavelength 0.71073
_diffrn_reflns_av_R_equivalents 0.0302
_diffrn_reflns_av_unetI/netI 0.0304
_diffrn_reflns_Laue_measured_fraction_full 0.997
_diffrn_reflns_Laue_measured_fraction_max 0.997
_diffrn_reflns_limit_h_max 18
_diffrn_reflns_limit_h_min -18
_diffrn_reflns_limit_k_max 22
_diffrn_reflns_limit_k_min -23
_diffrn_reflns_limit_l_max 26
_diffrn_reflns_limit_l_min -27
_diffrn_reflns_number 27805
_diffrn_reflns_point_group_measured_fraction_full 0.798
_diffrn_reflns_point_group_measured_fraction_max 0.798
_diffrn_reflns_theta_full 24.998
_diffrn_reflns_theta_max 24.998
_diffrn_reflns_theta_min 3.370
_diffrn_source 'micro-focus sealed X-ray tube'
_exptl_absorpt_coefficient_mu 2.285
_exptl_absorpt_correction_T_max 1.0000
_exptl_absorpt_correction_T_min 0.83892
_exptl_absorpt_correction_type multi-scan
_exptl_absorpt_process_details
;
CrysAlisPro 1.171.39.46 (Rigaku Oxford Diffraction, 2018)
Empirical absorption correction using spherical harmonics,
 implemented in SCALE3 ABSPACK scaling algorithm.
;
_exptl_crystal_colour purple
_exptl_crystal_density_diffrn 1.764
_exptl_crystal_description Plate
_exptl_crystal_F_000 3456
_exptl_crystal_size_max 0.18
_exptl_crystal_size_mid 0.14
_exptl_crystal_size_min 0.08
_refine_diff_density_max 0.797
_refine_diff_density_min -0.776
_refine_diff_density_rms 0.071
_refine_ls_abs_structure_details
;
 Flack x determined using 3075 quotients [(I+)-(I-)]/[(I+)+(I-)]
 (Parsons, Flack and Wagner, Acta Cryst. B69 (2013) 249-259).
;
_refine_ls_abs_structure_Flack -0.026(9)
_refine_ls_extinction_method none
_refine_ls_goodness_of_fit_ref 1.045
_refine_ls_hydrogen_treatment constr
_refine_ls_matrix_type full
_refine_ls_number_parameters 815
_refine_ls_number_reflns 9459
_refine_ls_number_restraints 86
_refine_ls_restrained_S_all 1.046
_refine_ls_R_factor_all 0.0400
_refine_ls_R_factor_gt 0.0349
_refine_ls_shift/su_max 0.001
_refine_ls_shift/su_mean 0.000
_refine_ls_structure_factor_coef Fsqd
_refine_ls_weighting_details 'w=1/[\s^2^(Fo^2^)+(0.0697P)^2^+0.7035P] where P=(Fo^2^+2Fc^2^)/3'
_refine_ls_weighting_scheme calc
_refine_ls_wR_factor_gt 0.0980
_refine_ls_wR_factor_ref 0.1019
_reflns_Friedel_coverage 0.599
_reflns_Friedel_fraction_full 0.598
_reflns_Friedel_fraction_max 0.598
_reflns_number_gt 8593
_reflns_number_total 9459
_reflns_threshold_expression 'I > 2\s(I)'
_cod_data_source_file d3ce00342f2.cif
_cod_data_source_block shelx_CCDC5
_cod_depositor_comments 'Adding full bibliography for 7247163--7247169.cif.'
_cod_original_sg_symbol_H-M 'C c'
_cod_database_code 7247168
_shelx_shelxl_version_number 2018/3
_shelx_space_group_comment
;
The symmetry employed for this shelxl refinement is uniquely defined
by the following loop, which should always be used as a source of
symmetry information in preference to the above space-group names.
They are only intended as comments.
;

loop_
_space_group_symop_operation_xyz
'x, y, z'
'x, -y, z+1/2'
'x+1/2, y+1/2, z'
'x+1/2, -y+1/2, z+1/2'

loop_
_atom_site_label
_atom_site_type_symbol
_atom_site_fract_x
_atom_site_fract_y
_atom_site_fract_z
_atom_site_U_iso_or_equiv
_atom_site_adp_type
_atom_site_occupancy
_atom_site_site_symmetry_order
_atom_site_calc_flag
_atom_site_refinement_flags_posn
_atom_site_refinement_flags_adp
_atom_site_refinement_flags_occupancy
_atom_site_disorder_assembly
_atom_site_disorder_group
Sn1 Sn 0.50215(4) 0.63300(3) 0.50194(3) 0.03766(13) Uani 1 1 d . . . . .
F1 F 0.3073(5) 0.4907(4) 0.4127(3) 0.0868(18) Uani 1 1 d . . . . .
F2 F 0.2318(5) 0.3850(4) 0.3456(3) 0.095(2) Uani 1 1 d . . . . .
F3 F 0.3707(5) 0.4506(4) 0.1928(2) 0.097(2) Uani 1 1 d . . . . .
F4 F 0.4366(4) 0.5619(3) 0.2554(2) 0.0663(13) Uani 1 1 d . . . . .
F5 F 0.6966(5) 0.7819(4) 0.5964(3) 0.0902(19) Uani 1 1 d . . . . .
F6 F 0.7670(5) 0.8838(4) 0.6717(4) 0.113(3) Uani 1 1 d . . . . .
F7 F 0.6342(7) 0.7929(5) 0.8204(3) 0.126(3) Uani 1 1 d . . . . .
F8 F 0.5654(4) 0.6919(3) 0.7468(2) 0.0809(17) Uani 1 1 d . . . . .
I1 I 0.86663(6) 0.24798(5) 0.68822(6) 0.1193(4) Uani 1 1 d . . . . .
I2 I 1.01802(5) 0.84896(5) 0.39315(4) 0.0811(2) Uani 1 1 d . . . . .
I3 I 0.13898(7) 1.01464(6) 0.30597(5) 0.1238(4) Uani 1 1 d . . . . .
I4 I -0.01783(5) 0.41538(5) 0.60422(4) 0.0948(3) Uani 1 1 d . . . . .
N1 N 0.5276(4) 0.7215(3) 0.4574(3) 0.0428(16) Uani 1 1 d . . . . .
N2 N 0.3710(4) 0.6637(3) 0.4941(2) 0.0390(14) Uani 1 1 d . . . . .
N3 N 0.4768(4) 0.5429(3) 0.5452(3) 0.0415(15) Uani 1 1 d . . . . .
N4 N 0.6327(4) 0.6028(3) 0.5087(3) 0.0403(14) Uani 1 1 d . . . . .
O1 O 0.4655(4) 0.5753(3) 0.4233(2) 0.0486(13) Uani 1 1 d . . . . .
O2 O 0.3885(6) 0.6472(4) 0.3550(3) 0.085(3) Uani 1 1 d . . . . .
O3 O 0.5389(4) 0.6905(3) 0.5814(2) 0.0514(14) Uani 1 1 d . . . . .
O4 O 0.6209(7) 0.6172(4) 0.6453(3) 0.103(3) Uani 1 1 d . . . . .
C1 C 0.6078(5) 0.7409(4) 0.4463(3) 0.0436(18) Uani 1 1 d . . . . .
C2 C 0.5966(6) 0.8048(4) 0.4154(4) 0.052(2) Uani 1 1 d . . . . .
H2 H 0.639677 0.829030 0.401511 0.062 Uiso 1 1 calc R U . . .
C3 C 0.5106(7) 0.8234(5) 0.4102(4) 0.059(2) Uani 1 1 d . . . . .
H3 H 0.485355 0.863879 0.392908 0.071 Uiso 1 1 calc R U . . .
C4 C 0.4651(6) 0.7713(4) 0.4352(3) 0.0443(19) Uani 1 1 d . . . . .
C5 C 0.3763(5) 0.7706(4) 0.4377(4) 0.0433(19) Uani 1 1 d . . . . .
C6 C 0.3331(6) 0.7192(4) 0.4635(3) 0.0459(19) Uani 1 1 d . . . . .
C7 C 0.2402(6) 0.7176(4) 0.4615(4) 0.046(2) Uani 1 1 d . . . . .
H7 H 0.199380 0.750787 0.444265 0.055 Uiso 1 1 calc R U . . .
C8 C 0.2220(6) 0.6605(5) 0.4887(4) 0.050(2) Uani 1 1 d . . . . .
H8 H 0.166487 0.646064 0.492876 0.061 Uiso 1 1 calc R U . . .
C9 C 0.3069(5) 0.6249(4) 0.5109(4) 0.043(2) Uani 1 1 d . . . . .
C10 C 0.3156(5) 0.5609(4) 0.5405(3) 0.0421(18) Uani 1 1 d . . . . .
C11 C 0.3968(5) 0.5250(4) 0.5572(3) 0.0411(18) Uani 1 1 d . . . . .
C12 C 0.4087(6) 0.4622(4) 0.5894(4) 0.049(2) Uani 1 1 d . . . . .
H12 H 0.365544 0.438475 0.603708 0.059 Uiso 1 1 calc R U . . .
C13 C 0.4940(6) 0.4433(4) 0.5957(4) 0.051(2) Uani 1 1 d . . . . .
H13 H 0.519760 0.403950 0.614822 0.061 Uiso 1 1 calc R U . . .
C14 C 0.5382(6) 0.4940(4) 0.5678(3) 0.0436(18) Uani 1 1 d . . . . .
C15 C 0.6269(5) 0.4943(4) 0.5643(4) 0.0455(19) Uani 1 1 d . . . . .
C16 C 0.6714(5) 0.5441(4) 0.5387(3) 0.0425(18) Uani 1 1 d . . . . .
C17 C 0.7629(6) 0.5461(5) 0.5378(4) 0.058(2) Uani 1 1 d . . . . .
H17 H 0.804475 0.512869 0.553764 0.069 Uiso 1 1 calc R U . . .
C18 C 0.7795(6) 0.6041(6) 0.5097(4) 0.054(2) Uani 1 1 d . . . . .
H18 H 0.834036 0.618035 0.503278 0.065 Uiso 1 1 calc R U . . .
C19 C 0.6978(5) 0.6398(4) 0.4920(4) 0.043(2) Uani 1 1 d . . . . .
C20 C 0.6860(6) 0.7041(4) 0.4627(4) 0.0471(19) Uani 1 1 d . . . . .
C21 C 0.3203(6) 0.8288(5) 0.4058(4) 0.0458(19) Uani 1 1 d . . . . .
C22 C 0.2970(7) 0.8321(5) 0.3440(4) 0.060(2) Uani 1 1 d . . . . .
H22 H 0.316018 0.797938 0.321395 0.073 Uiso 1 1 calc R U . . .
C23 C 0.2469(7) 0.8843(6) 0.3153(5) 0.071(3) Uani 1 1 d . . . . .
H23 H 0.231869 0.885705 0.273488 0.085 Uiso 1 1 calc R U . . .
C24 C 0.2181(7) 0.9356(6) 0.3486(6) 0.076(3) Uani 1 1 d . . . . .
C25 C 0.2396(8) 0.9321(6) 0.4088(6) 0.079(3) Uani 1 1 d . . . . .
H25 H 0.218545 0.965297 0.431355 0.095 Uiso 1 1 calc R U . . .
C26 C 0.2924(7) 0.8801(6) 0.4380(5) 0.072(3) Uani 1 1 d . . . . .
H26 H 0.309195 0.879964 0.479734 0.086 Uiso 1 1 calc R U . . .
C27 C 0.2373(6) 0.5294(4) 0.5545(4) 0.0440(18) Uani 1 1 d . . . . .
C28 C 0.2053(6) 0.4677(5) 0.5274(4) 0.057(2) Uani 1 1 d . . . . .
H28 H 0.233200 0.447675 0.499481 0.069 Uiso 1 1 calc R U . . .
C29 C 0.1323(6) 0.4356(5) 0.5414(4) 0.060(2) Uani 1 1 d . . . . .
H29 H 0.111890 0.394298 0.523172 0.072 Uiso 1 1 calc R U . . .
C30 C 0.0913(6) 0.4643(5) 0.5814(5) 0.062(3) Uani 1 1 d . . . . .
C31 C 0.1188(6) 0.5254(6) 0.6082(5) 0.068(3) Uani 1 1 d . . . . .
H31 H 0.088792 0.545602 0.634827 0.081 Uiso 1 1 calc R U . . .
C32 C 0.1936(6) 0.5569(5) 0.5947(4) 0.056(2) Uani 1 1 d . . . . .
H32 H 0.213829 0.597782 0.613670 0.067 Uiso 1 1 calc R U . . .
C33 C 0.6819(6) 0.4356(5) 0.5938(4) 0.0484(19) Uani 1 1 d . . . . .
C34 C 0.6882(8) 0.3766(5) 0.5640(4) 0.075(3) Uani 1 1 d . . . . .
H34 H 0.658213 0.372775 0.524074 0.091 Uiso 1 1 calc R U . . .
C35 C 0.7373(10) 0.3224(6) 0.5907(5) 0.095(4) Uani 1 1 d . . . . .
H35 H 0.738209 0.281771 0.569613 0.114 Uiso 1 1 calc R U . . .
C36 C 0.7850(7) 0.3279(5) 0.6484(5) 0.064(3) Uani 1 1 d . . . . .
C37 C 0.7795(10) 0.3882(7) 0.6789(5) 0.103(5) Uani 1 1 d . . . . .
H37 H 0.809802 0.392687 0.718695 0.124 Uiso 1 1 calc R U . . .
C38 C 0.7302(9) 0.4408(6) 0.6508(5) 0.092(4) Uani 1 1 d . . . . .
H38 H 0.729489 0.481866 0.671415 0.110 Uiso 1 1 calc R U . . .
C39 C 0.7658(6) 0.7362(5) 0.4461(4) 0.0469(19) Uani 1 1 d . . . . .
C40 C 0.7935(8) 0.7181(6) 0.3962(5) 0.078(3) Uani 1 1 d . . . . .
H40 H 0.763091 0.684001 0.371558 0.094 Uiso 1 1 calc R U . . .
C41 C 0.8669(7) 0.7492(6) 0.3805(5) 0.075(3) Uani 1 1 d . . . . .
H41 H 0.884982 0.736239 0.345840 0.090 Uiso 1 1 calc R U . . .
C42 C 0.9106(6) 0.7986(5) 0.4172(4) 0.057(2) Uani 1 1 d . . . . .
C43 C 0.8842(7) 0.8183(6) 0.4676(5) 0.074(3) Uani 1 1 d . . . . .
H43 H 0.915357 0.851981 0.492386 0.089 Uiso 1 1 calc R U . . .
C44 C 0.8111(6) 0.7882(6) 0.4819(4) 0.067(3) Uani 1 1 d . . . . .
H44 H 0.791912 0.802790 0.515710 0.081 Uiso 1 1 calc R U . . .
C45 C 0.4125(6) 0.5913(5) 0.3727(4) 0.057(2) Uani 1 1 d . . . . .
C46 C 0.3747(5) 0.5285(4) 0.3367(3) 0.0450(19) Uani 1 1 d . . . . .
C47 C 0.3223(6) 0.4824(5) 0.3577(4) 0.056(2) Uani 1 1 d . . . . .
C48 C 0.2838(6) 0.4280(5) 0.3234(4) 0.061(2) Uani 1 1 d . . . . .
C49 C 0.3011(7) 0.4161(5) 0.2673(4) 0.069(3) Uani 1 1 d . . . . .
H49 H 0.277508 0.378306 0.244607 0.083 Uiso 1 1 calc R U . . .
C50 C 0.3529(7) 0.4607(5) 0.2467(4) 0.060(2) Uani 1 1 d . . . . .
C51 C 0.3889(5) 0.5177(5) 0.2799(3) 0.047(2) Uani 1 1 d . . . . .
C52 C 0.5941(6) 0.6743(5) 0.6298(4) 0.055(2) Uani 1 1 d . . . . .
C53 C 0.6286(5) 0.7340(5) 0.6698(4) 0.050(2) Uani 1 1 d . . . . .
C54 C 0.6793(6) 0.7851(5) 0.6514(4) 0.061(2) Uani 1 1 d . . . . .
C55 C 0.7158(8) 0.8363(7) 0.6914(5) 0.078(3) Uani 1 1 d . . . . .
C56 C 0.7039(9) 0.8405(7) 0.7461(5) 0.090(4) Uani 1 1 d . . . . .
H56 H 0.730767 0.874727 0.772182 0.108 Uiso 1 1 calc R U . . .
C57 C 0.6499(8) 0.7920(7) 0.7640(4) 0.082(3) Uani 1 1 d . . . . .
C58 C 0.6160(6) 0.7394(5) 0.7271(4) 0.057(2) Uani 1 1 d . . . . .
C59 C 0.9595(16) 0.4976(15) 0.7921(9) 0.277(17) Uani 1 1 d D U . . .
H59A H 0.955559 0.545639 0.801809 0.332 Uiso 1 1 calc R U . . .
H59B H 0.937260 0.492260 0.749078 0.332 Uiso 1 1 calc R U . . .
C60 C 0.9027(10) 0.4560(13) 0.8253(9) 0.192(10) Uani 1 1 d D U . . .
H60A H 0.842917 0.473964 0.815844 0.231 Uiso 1 1 calc R U . . .
H60B H 0.900404 0.408977 0.811305 0.231 Uiso 1 1 calc R U . . .
C61 C 0.9373(14) 0.4571(13) 0.8927(9) 0.219(12) Uani 1 1 d D U . . .
H61A H 0.929519 0.502643 0.907700 0.263 Uiso 1 1 calc R U . . .
H61B H 0.903112 0.425509 0.911230 0.263 Uiso 1 1 calc R U . . .
C62 C 1.0337(15) 0.4378(13) 0.9105(8) 0.237(13) Uani 1 1 d D U . . .
H62A H 1.039476 0.389137 0.903828 0.284 Uiso 1 1 calc R U . . .
H62B H 1.054982 0.446402 0.953130 0.284 Uiso 1 1 calc R U . . .
C63 C 1.0912(10) 0.4764(13) 0.8763(11) 0.198(10) Uani 1 1 d D U . . .
H63A H 1.150161 0.456760 0.885571 0.237 Uiso 1 1 calc R U . . .
H63B H 1.095981 0.523632 0.889658 0.237 Uiso 1 1 calc R U . . .
C64 C 1.0561(14) 0.4748(15) 0.8089(10) 0.247(15) Uani 1 1 d D U . . .
H64A H 1.061004 0.428681 0.794197 0.296 Uiso 1 1 calc R U . . .
H64B H 1.091463 0.504755 0.789750 0.296 Uiso 1 1 calc R U . . .
C65 C -0.046(2) 0.7362(18) 0.7410(14) 0.213(17) Uiso 0.70(2) 1 d D . P A 1
H65A H -0.031321 0.696823 0.767185 0.255 Uiso 0.70(2) 1 calc R U P A 1
H65B H -0.090743 0.762489 0.755281 0.255 Uiso 0.70(2) 1 calc R U P A 1
C66 C 0.035(2) 0.7799(16) 0.7448(15) 0.29(3) Uiso 0.70(2) 1 d D . P A 1
H66A H 0.061356 0.789705 0.786677 0.351 Uiso 0.70(2) 1 calc R U P A 1
H66B H 0.018327 0.823159 0.724582 0.351 Uiso 0.70(2) 1 calc R U P A 1
C67 C 0.1038(16) 0.7451(19) 0.7164(16) 0.27(3) Uiso 0.70(2) 1 d D . P A 1
H67A H 0.151996 0.776672 0.716181 0.327 Uiso 0.70(2) 1 calc R U P A 1
H67B H 0.127762 0.705776 0.740553 0.327 Uiso 0.70(2) 1 calc R U P A 1
C68 C 0.065(2) 0.7219(17) 0.6525(13) 0.205(17) Uiso 0.70(2) 1 d D . P A 1
H68A H 0.048994 0.761799 0.627051 0.246 Uiso 0.70(2) 1 calc R U P A 1
H68B H 0.108655 0.696152 0.637550 0.246 Uiso 0.70(2) 1 calc R U P A 1
C69 C -0.017(2) 0.6778(16) 0.6487(13) 0.25(2) Uiso 0.70(2) 1 d D . P A 1
H69A H 0.000365 0.634356 0.668384 0.300 Uiso 0.70(2) 1 calc R U P A 1
H69B H -0.043416 0.668514 0.606769 0.300 Uiso 0.70(2) 1 calc R U P A 1
C70 C -0.0853(15) 0.7116(19) 0.6777(16) 0.25(2) Uiso 0.70(2) 1 d D . P A 1
H70A H -0.111136 0.750176 0.653266 0.299 Uiso 0.70(2) 1 calc R U P A 1
H70B H -0.132330 0.679099 0.678732 0.299 Uiso 0.70(2) 1 calc R U P A 1
C65A C -0.045(4) 0.782(2) 0.671(3) 0.17(3) Uiso 0.30(2) 1 d D . P A 2
H65C H -0.079176 0.791901 0.700454 0.202 Uiso 0.30(2) 1 calc R U P A 2
H65D H -0.056131 0.817314 0.640476 0.202 Uiso 0.30(2) 1 calc R U P A 2
C67A C 0.076(4) 0.722(3) 0.745(3) 0.23(5) Uiso 0.30(2) 1 d D . P A 2
H67C H 0.139798 0.720960 0.760321 0.282 Uiso 0.30(2) 1 calc R U P A 2
H67D H 0.048688 0.729401 0.778727 0.282 Uiso 0.30(2) 1 calc R U P A 2
C68A C 0.046(4) 0.654(2) 0.716(3) 0.20(4) Uiso 0.30(2) 1 d D . P A 2
H68C H 0.057117 0.618025 0.746226 0.240 Uiso 0.30(2) 1 calc R U P A 2
H68D H 0.080071 0.643059 0.686111 0.240 Uiso 0.30(2) 1 calc R U P A 2
C69A C -0.052(4) 0.654(2) 0.686(3) 0.22(4) Uiso 0.30(2) 1 d D . P A 2
H69C H -0.086523 0.658238 0.716237 0.267 Uiso 0.30(2) 1 calc R U P A 2
H69D H -0.067541 0.611236 0.664736 0.267 Uiso 0.30(2) 1 calc R U P A 2
C70A C -0.075(4) 0.713(3) 0.641(3) 0.20(4) Uiso 0.30(2) 1 d D . P A 2
H70C H -0.046672 0.705796 0.607917 0.236 Uiso 0.30(2) 1 calc R U P A 2
H70D H -0.138332 0.714246 0.625581 0.236 Uiso 0.30(2) 1 calc R U P A 2
C66A C 0.053(4) 0.781(2) 0.701(3) 0.21(4) Uiso 0.30(2) 1 d D . P A 2
H66C H 0.087486 0.777538 0.670440 0.253 Uiso 0.30(2) 1 calc R U P A 2
H66D H 0.068150 0.824012 0.722149 0.253 Uiso 0.30(2) 1 calc R U P A 2

loop_
_atom_site_aniso_label
_atom_site_aniso_U_11
_atom_site_aniso_U_22
_atom_site_aniso_U_33
_atom_site_aniso_U_23
_atom_site_aniso_U_13
_atom_site_aniso_U_12
Sn1 0.0344(2) 0.0372(2) 0.0405(2) 0.0043(2) 0.00636(17) -0.0001(2)
F1 0.098(5) 0.108(5) 0.065(3) -0.006(3) 0.039(3) -0.013(4)
F2 0.088(5) 0.105(5) 0.096(5) 0.016(4) 0.027(4) -0.033(4)
F3 0.124(5) 0.125(5) 0.046(3) -0.026(3) 0.031(3) -0.025(5)
F4 0.062(3) 0.076(4) 0.062(3) 0.011(3) 0.016(2) -0.015(3)
F5 0.096(4) 0.112(5) 0.070(4) 0.006(3) 0.034(3) -0.024(4)
F6 0.104(5) 0.100(5) 0.121(6) 0.017(5) -0.003(5) -0.050(5)
F7 0.186(9) 0.148(7) 0.047(3) -0.026(4) 0.032(4) -0.015(6)
F8 0.088(4) 0.095(4) 0.064(3) 0.010(3) 0.025(3) -0.004(4)
I1 0.0861(6) 0.0997(6) 0.1803(10) 0.0820(7) 0.0471(6) 0.0449(5)
I2 0.0511(4) 0.1015(6) 0.0970(5) 0.0232(4) 0.0300(3) -0.0087(4)
I3 0.0889(6) 0.1105(7) 0.1747(10) 0.0775(7) 0.0352(6) 0.0499(6)
I4 0.0492(4) 0.1086(7) 0.1291(7) 0.0391(5) 0.0251(4) -0.0139(4)
N1 0.040(4) 0.043(4) 0.044(3) 0.002(3) 0.006(3) 0.001(3)
N2 0.040(3) 0.033(4) 0.044(3) 0.005(3) 0.008(3) 0.003(3)
N3 0.042(4) 0.039(4) 0.044(3) 0.003(3) 0.009(3) -0.001(3)
N4 0.034(3) 0.039(4) 0.047(3) 0.001(3) 0.008(3) -0.001(3)
O1 0.051(3) 0.045(3) 0.045(3) -0.002(2) -0.001(2) 0.006(3)
O2 0.124(7) 0.049(4) 0.063(4) -0.001(3) -0.024(4) 0.011(4)
O3 0.049(3) 0.053(3) 0.048(3) -0.004(3) 0.003(3) 0.000(3)
O4 0.160(9) 0.062(5) 0.065(4) -0.009(4) -0.020(5) 0.021(5)
C1 0.038(4) 0.045(5) 0.050(4) -0.002(4) 0.014(3) -0.001(4)
C2 0.045(5) 0.050(5) 0.060(5) 0.016(4) 0.010(4) -0.006(4)
C3 0.066(6) 0.047(5) 0.066(5) 0.007(4) 0.019(5) -0.004(5)
C4 0.054(5) 0.032(4) 0.047(4) 0.007(3) 0.011(4) 0.007(4)
C5 0.038(4) 0.041(5) 0.051(4) 0.006(4) 0.010(4) 0.007(4)
C6 0.047(5) 0.045(5) 0.044(4) -0.002(4) 0.006(4) 0.003(4)
C7 0.040(4) 0.043(5) 0.052(4) 0.000(4) 0.004(4) 0.006(4)
C8 0.036(4) 0.053(6) 0.061(5) 0.007(5) 0.007(4) 0.004(4)
C9 0.037(4) 0.043(5) 0.044(5) -0.003(4) 0.000(4) 0.001(4)
C10 0.038(4) 0.047(5) 0.042(4) 0.006(4) 0.010(3) -0.004(4)
C11 0.047(4) 0.040(5) 0.036(4) 0.002(3) 0.010(3) -0.002(4)
C12 0.048(5) 0.049(5) 0.053(4) 0.011(4) 0.019(4) -0.002(4)
C13 0.054(5) 0.041(5) 0.059(5) 0.008(4) 0.016(4) 0.010(4)
C14 0.054(5) 0.032(4) 0.046(4) 0.005(3) 0.015(4) 0.003(4)
C15 0.048(5) 0.041(5) 0.047(4) 0.003(4) 0.008(4) 0.006(4)
C16 0.040(4) 0.037(4) 0.050(4) 0.003(4) 0.007(3) 0.005(4)
C17 0.039(5) 0.059(6) 0.075(6) 0.011(5) 0.013(4) 0.009(4)
C18 0.037(4) 0.064(7) 0.064(5) 0.009(5) 0.017(4) 0.006(4)
C19 0.039(4) 0.049(5) 0.043(4) 0.000(4) 0.015(4) 0.000(4)
C20 0.051(5) 0.041(5) 0.052(4) 0.004(4) 0.015(4) -0.001(4)
C21 0.043(4) 0.042(5) 0.055(5) 0.007(4) 0.015(4) 0.000(4)
C22 0.075(6) 0.052(5) 0.050(5) 0.005(4) 0.004(4) 0.010(5)
C23 0.070(6) 0.069(7) 0.070(6) 0.021(5) 0.008(5) 0.007(6)
C24 0.061(6) 0.071(7) 0.096(8) 0.031(6) 0.016(6) 0.014(6)
C25 0.079(7) 0.058(6) 0.100(8) -0.004(6) 0.020(6) 0.030(6)
C26 0.072(6) 0.068(7) 0.075(6) 0.005(5) 0.013(5) 0.024(5)
C27 0.042(4) 0.043(5) 0.048(4) 0.004(4) 0.012(3) 0.008(4)
C28 0.063(6) 0.054(5) 0.058(5) -0.007(4) 0.022(4) -0.015(5)
C29 0.057(5) 0.058(6) 0.068(5) 0.003(5) 0.019(5) -0.011(5)
C30 0.040(5) 0.058(6) 0.083(6) 0.024(5) 0.006(5) -0.011(4)
C31 0.052(5) 0.077(7) 0.083(6) -0.001(5) 0.036(5) 0.008(5)
C32 0.053(5) 0.046(5) 0.071(5) -0.002(4) 0.019(4) -0.005(4)
C33 0.043(4) 0.043(5) 0.058(5) 0.002(4) 0.011(4) -0.003(4)
C34 0.108(9) 0.068(7) 0.047(5) -0.003(5) 0.009(5) 0.034(6)
C35 0.153(13) 0.063(7) 0.078(7) 0.012(6) 0.043(8) 0.046(8)
C36 0.057(5) 0.051(6) 0.086(7) 0.032(5) 0.021(5) 0.014(5)
C37 0.118(10) 0.085(9) 0.082(8) 0.009(7) -0.029(7) 0.026(8)
C38 0.124(10) 0.062(7) 0.070(6) -0.005(5) -0.019(7) 0.035(7)
C39 0.040(4) 0.049(5) 0.054(4) 0.007(4) 0.015(4) -0.003(4)
C40 0.085(7) 0.080(7) 0.078(6) -0.038(6) 0.035(6) -0.035(6)
C41 0.074(7) 0.088(8) 0.077(6) -0.020(6) 0.047(5) -0.031(6)
C42 0.041(5) 0.071(7) 0.067(5) 0.005(5) 0.027(4) 0.003(4)
C43 0.062(6) 0.102(9) 0.064(6) -0.014(6) 0.024(5) -0.035(6)
C44 0.057(5) 0.093(7) 0.055(5) -0.017(5) 0.020(4) -0.021(5)
C45 0.059(5) 0.062(6) 0.047(5) 0.000(4) 0.005(4) 0.009(5)
C46 0.045(4) 0.053(5) 0.032(4) 0.001(3) -0.003(3) 0.005(4)
C47 0.058(5) 0.069(6) 0.042(4) 0.002(4) 0.014(4) 0.001(5)
C48 0.046(5) 0.071(6) 0.066(6) 0.005(5) 0.013(4) -0.010(5)
C49 0.072(6) 0.064(6) 0.059(5) -0.014(5) -0.009(5) -0.012(5)
C50 0.080(6) 0.063(6) 0.038(4) -0.009(4) 0.011(4) -0.006(5)
C51 0.039(4) 0.061(6) 0.040(4) 0.004(4) 0.004(3) 0.005(4)
C52 0.057(5) 0.050(6) 0.052(5) 0.000(4) -0.001(4) -0.002(5)
C53 0.038(4) 0.055(5) 0.053(5) 0.002(4) 0.002(4) 0.004(4)
C54 0.049(5) 0.073(7) 0.056(5) -0.003(5) 0.002(4) -0.001(5)
C55 0.068(7) 0.086(8) 0.069(7) 0.001(6) -0.008(5) -0.012(6)
C56 0.107(10) 0.084(8) 0.065(7) -0.016(6) -0.008(7) -0.030(7)
C57 0.087(8) 0.105(9) 0.047(5) -0.001(6) -0.001(5) 0.017(7)
C58 0.057(5) 0.064(6) 0.046(5) 0.007(4) 0.004(4) -0.007(5)
C59 0.29(3) 0.25(2) 0.28(3) 0.01(2) 0.02(2) -0.02(2)
C60 0.117(13) 0.27(2) 0.179(17) -0.038(16) 0.004(13) -0.021(15)
C61 0.23(2) 0.21(2) 0.22(2) 0.016(17) 0.075(18) 0.000(18)
C62 0.22(2) 0.22(2) 0.23(2) 0.029(18) -0.019(18) 0.035(18)
C63 0.134(15) 0.23(2) 0.210(19) 0.009(17) 0.003(15) -0.016(15)
C64 0.21(2) 0.26(2) 0.27(2) 0.02(2) 0.06(2) -0.014(19)

loop_
_atom_type_symbol
_atom_type_description
_atom_type_scat_dispersion_real
_atom_type_scat_dispersion_imag
_atom_type_scat_source
C C 0.0033 0.0016 'International Tables Vol C Tables 4.2.6.8 and 6.1.1.4'
H H 0.0000 0.0000 'International Tables Vol C Tables 4.2.6.8 and 6.1.1.4'
F F 0.0171 0.0103 'International Tables Vol C Tables 4.2.6.8 and 6.1.1.4'
I I -0.4742 1.8119 'International Tables Vol C Tables 4.2.6.8 and 6.1.1.4'
N N 0.0061 0.0033 'International Tables Vol C Tables 4.2.6.8 and 6.1.1.4'
O O 0.0106 0.0060 'International Tables Vol C Tables 4.2.6.8 and 6.1.1.4'
Sn Sn -0.6537 1.4246 'International Tables Vol C Tables 4.2.6.8 and 6.1.1.4'

loop_
_geom_angle_atom_site_label_1
_geom_angle_atom_site_label_2
_geom_angle_atom_site_label_3
_geom_angle
_geom_angle_site_symmetry_1
_geom_angle_site_symmetry_3
_geom_angle_publ_flag
N4 Sn1 N1 89.2(2) . . ?
N4 Sn1 O1 89.2(2) . . ?
N1 Sn1 O1 94.3(2) . . ?
N4 Sn1 N2 179.3(3) . . ?
N1 Sn1 N2 90.3(2) . . ?
O1 Sn1 N2 90.3(2) . . ?
N4 Sn1 N3 90.5(2) . . ?
N1 Sn1 N3 178.9(3) . . ?
O1 Sn1 N3 84.7(2) . . ?
N2 Sn1 N3 90.0(2) . . ?
N4 Sn1 O3 90.8(2) . . ?
N1 Sn1 O3 86.1(2) . . ?
O1 Sn1 O3 179.6(3) . . ?
N2 Sn1 O3 89.6(2) . . ?
N3 Sn1 O3 94.9(2) . . ?
C1 N1 C4 109.1(6) . . ?
C1 N1 Sn1 126.4(5) . . ?
C4 N1 Sn1 124.6(5) . . ?
C6 N2 C9 109.2(6) . . ?
C6 N2 Sn1 125.3(5) . . ?
C9 N2 Sn1 124.7(5) . . ?
C14 N3 C11 109.4(6) . . ?
C14 N3 Sn1 125.1(5) . . ?
C11 N3 Sn1 125.4(5) . . ?
C19 N4 C16 107.9(6) . . ?
C19 N4 Sn1 126.7(5) . . ?
C16 N4 Sn1 124.9(5) . . ?
C45 O1 Sn1 129.2(6) . . ?
C52 O3 Sn1 127.9(6) . . ?
N1 C1 C20 125.5(7) . . ?
N1 C1 C2 108.4(7) . . ?
C20 C1 C2 126.1(8) . . ?
C3 C2 C1 106.7(8) . . ?
C3 C2 H2 126.7 . . ?
C1 C2 H2 126.7 . . ?
C2 C3 C4 109.6(8) . . ?
C2 C3 H3 125.2 . . ?
C4 C3 H3 125.2 . . ?
N1 C4 C5 126.5(7) . . ?
N1 C4 C3 106.2(8) . . ?
C5 C4 C3 127.3(8) . . ?
C4 C5 C6 126.3(7) . . ?
C4 C5 C21 116.1(7) . . ?
C6 C5 C21 117.5(7) . . ?
N2 C6 C5 126.6(8) . . ?
N2 C6 C7 108.6(7) . . ?
C5 C6 C7 124.9(8) . . ?
C8 C7 C6 108.5(8) . . ?
C8 C7 H7 125.7 . . ?
C6 C7 H7 125.7 . . ?
C7 C8 C9 106.8(8) . . ?
C7 C8 H8 126.6 . . ?
C9 C8 H8 126.6 . . ?
N2 C9 C10 128.6(7) . . ?
N2 C9 C8 106.9(7) . . ?
C10 C9 C8 124.4(8) . . ?
C9 C10 C11 123.5(7) . . ?
C9 C10 C27 118.8(7) . . ?
C11 C10 C27 117.8(7) . . ?
N3 C11 C10 127.5(7) . . ?
N3 C11 C12 107.6(7) . . ?
C10 C11 C12 124.9(7) . . ?
C13 C12 C11 107.6(8) . . ?
C13 C12 H12 126.2 . . ?
C11 C12 H12 126.2 . . ?
C12 C13 C14 108.5(8) . . ?
C12 C13 H13 125.7 . . ?
C14 C13 H13 125.7 . . ?
N3 C14 C15 126.2(7) . . ?
N3 C14 C13 106.8(7) . . ?
C15 C14 C13 127.0(7) . . ?
C16 C15 C14 127.7(7) . . ?
C16 C15 C33 116.0(7) . . ?
C14 C15 C33 116.2(8) . . ?
C15 C16 N4 125.4(7) . . ?
C15 C16 C17 127.7(8) . . ?
N4 C16 C17 106.9(7) . . ?
C18 C17 C16 108.9(8) . . ?
C18 C17 H17 125.6 . . ?
C16 C17 H17 125.6 . . ?
C17 C18 C19 107.1(8) . . ?
C17 C18 H18 126.5 . . ?
C19 C18 H18 126.5 . . ?
N4 C19 C20 125.2(7) . . ?
N4 C19 C18 109.2(7) . . ?
C20 C19 C18 125.6(8) . . ?
C1 C20 C19 126.8(8) . . ?
C1 C20 C39 115.7(7) . . ?
C19 C20 C39 117.4(7) . . ?
C26 C21 C22 118.2(9) . . ?
C26 C21 C5 120.6(8) . . ?
C22 C21 C5 121.3(8) . . ?
C23 C22 C21 121.4(10) . . ?
C23 C22 H22 119.3 . . ?
C21 C22 H22 119.3 . . ?
C22 C23 C24 119.7(10) . . ?
C22 C23 H23 120.1 . . ?
C24 C23 H23 120.1 . . ?
C25 C24 C23 119.1(10) . . ?
C25 C24 I3 120.4(9) . . ?
C23 C24 I3 120.5(9) . . ?
C24 C25 C26 121.2(10) . . ?
C24 C25 H25 119.4 . . ?
C26 C25 H25 119.4 . . ?
C21 C26 C25 120.4(10) . . ?
C21 C26 H26 119.8 . . ?
C25 C26 H26 119.8 . . ?
C32 C27 C28 117.2(9) . . ?
C32 C27 C10 122.9(8) . . ?
C28 C27 C10 119.9(8) . . ?
C29 C28 C27 120.9(9) . . ?
C29 C28 H28 119.5 . . ?
C27 C28 H28 119.5 . . ?
C30 C29 C28 119.9(9) . . ?
C30 C29 H29 120.1 . . ?
C28 C29 H29 120.1 . . ?
C29 C30 C31 121.5(9) . . ?
C29 C30 I4 120.3(7) . . ?
C31 C30 I4 118.3(8) . . ?
C30 C31 C32 118.3(9) . . ?
C30 C31 H31 120.8 . . ?
C32 C31 H31 120.8 . . ?
C27 C32 C31 122.2(9) . . ?
C27 C32 H32 118.9 . . ?
C31 C32 H32 118.9 . . ?
C34 C33 C38 117.4(9) . . ?
C34 C33 C15 121.6(8) . . ?
C38 C33 C15 120.9(8) . . ?
C33 C34 C35 122.1(10) . . ?
C33 C34 H34 118.9 . . ?
C35 C34 H34 118.9 . . ?
C36 C35 C34 119.9(11) . . ?
C36 C35 H35 120.1 . . ?
C34 C35 H35 120.1 . . ?
C35 C36 C37 118.3(9) . . ?
C35 C36 I1 120.5(8) . . ?
C37 C36 I1 121.2(8) . . ?
C38 C37 C36 120.1(10) . . ?
C38 C37 H37 119.9 . . ?
C36 C37 H37 119.9 . . ?
C33 C38 C37 122.0(11) . . ?
C33 C38 H38 119.0 . . ?
C37 C38 H38 119.0 . . ?
C40 C39 C44 118.2(9) . . ?
C40 C39 C20 122.2(8) . . ?
C44 C39 C20 119.5(8) . . ?
C39 C40 C41 121.9(9) . . ?
C39 C40 H40 119.0 . . ?
C41 C40 H40 119.0 . . ?
C42 C41 C40 118.2(9) . . ?
C42 C41 H41 120.9 . . ?
C40 C41 H41 120.9 . . ?
C41 C42 C43 121.4(9) . . ?
C41 C42 I2 119.2(7) . . ?
C43 C42 I2 119.4(7) . . ?
C42 C43 C44 119.8(10) . . ?
C42 C43 H43 120.1 . . ?
C44 C43 H43 120.1 . . ?
C43 C44 C39 120.4(9) . . ?
C43 C44 H44 119.8 . . ?
C39 C44 H44 119.8 . . ?
O2 C45 O1 127.6(9) . . ?
O2 C45 C46 120.0(8) . . ?
O1 C45 C46 112.2(8) . . ?
C47 C46 C51 117.3(8) . . ?
C47 C46 C45 121.9(8) . . ?
C51 C46 C45 120.7(8) . . ?
F1 C47 C46 119.3(8) . . ?
F1 C47 C48 119.0(9) . . ?
C46 C47 C48 121.7(8) . . ?
F2 C48 C47 119.4(9) . . ?
F2 C48 C49 120.0(9) . . ?
C47 C48 C49 120.5(9) . . ?
C50 C49 C48 118.1(9) . . ?
C50 C49 H49 121.0 . . ?
C48 C49 H49 121.0 . . ?
F3 C50 C49 119.4(8) . . ?
F3 C50 C51 118.6(9) . . ?
C49 C50 C51 121.9(8) . . ?
F4 C51 C46 120.7(8) . . ?
F4 C51 C50 118.9(7) . . ?
C46 C51 C50 120.4(8) . . ?
O4 C52 O3 126.8(9) . . ?
O4 C52 C53 118.8(8) . . ?
O3 C52 C53 114.4(8) . . ?
C58 C53 C54 116.2(9) . . ?
C58 C53 C52 122.2(9) . . ?
C54 C53 C52 121.5(8) . . ?
F5 C54 C55 120.9(10) . . ?
F5 C54 C53 119.4(9) . . ?
C55 C54 C53 119.6(9) . . ?
C56 C55 F6 119.3(11) . . ?
C56 C55 C54 123.5(12) . . ?
F6 C55 C54 117.2(11) . . ?
C55 C56 C57 117.5(11) . . ?
C55 C56 H56 121.2 . . ?
C57 C56 H56 121.2 . . ?
C58 C57 F7 118.0(12) . . ?
C58 C57 C56 120.7(10) . . ?
F7 C57 C56 121.1(11) . . ?
F8 C58 C57 119.0(9) . . ?
F8 C58 C53 118.7(8) . . ?
C57 C58 C53 122.2(10) . . ?
C60 C59 C64 111.3(9) . . ?
C60 C59 H59A 109.4 . . ?
C64 C59 H59A 109.4 . . ?
C60 C59 H59B 109.4 . . ?
C64 C59 H59B 109.4 . . ?
H59A C59 H59B 108.0 . . ?
C61 C60 C59 112.6(9) . . ?
C61 C60 H60A 109.1 . . ?
C59 C60 H60A 109.1 . . ?
C61 C60 H60B 109.1 . . ?
C59 C60 H60B 109.1 . . ?
H60A C60 H60B 107.8 . . ?
C62 C61 C60 112.2(9) . . ?
C62 C61 H61A 109.2 . . ?
C60 C61 H61A 109.2 . . ?
C62 C61 H61B 109.2 . . ?
C60 C61 H61B 109.2 . . ?
H61A C61 H61B 107.9 . . ?
C61 C62 C63 113.5(9) . . ?
C61 C62 H62A 108.9 . . ?
C63 C62 H62A 108.9 . . ?
C61 C62 H62B 108.9 . . ?
C63 C62 H62B 108.9 . . ?
H62A C62 H62B 107.7 . . ?
C62 C63 C64 113.2(9) . . ?
C62 C63 H63A 108.9 . . ?
C64 C63 H63A 108.9 . . ?
C62 C63 H63B 108.9 . . ?
C64 C63 H63B 108.9 . . ?
H63A C63 H63B 107.8 . . ?
C63 C64 C59 111.3(9) . . ?
C63 C64 H64A 109.4 . . ?
C59 C64 H64A 109.4 . . ?
C63 C64 H64B 109.4 . . ?
C59 C64 H64B 109.4 . . ?
H64A C64 H64B 108.0 . . ?
C70 C65 C66 112.7(7) . . ?
C70 C65 H65A 109.1 . . ?
C66 C65 H65A 109.1 . . ?
C70 C65 H65B 109.1 . . ?
C66 C65 H65B 109.1 . . ?
H65A C65 H65B 107.8 . . ?
C65 C66 C67 112.1(7) . . ?
C65 C66 H66A 109.2 . . ?
C67 C66 H66A 109.2 . . ?
C65 C66 H66B 109.2 . . ?
C67 C66 H66B 109.2 . . ?
H66A C66 H66B 107.9 . . ?
C68 C67 C66 111.9(7) . . ?
C68 C67 H67A 109.2 . . ?
C66 C67 H67A 109.2 . . ?
C68 C67 H67B 109.2 . . ?
C66 C67 H67B 109.2 . . ?
H67A C67 H67B 107.9 . . ?
C69 C68 C67 112.1(7) . . ?
C69 C68 H68A 109.2 . . ?
C67 C68 H68A 109.2 . . ?
C69 C68 H68B 109.2 . . ?
C67 C68 H68B 109.2 . . ?
H68A C68 H68B 107.9 . . ?
C68 C69 C70 112.4(7) . . ?
C68 C69 H69A 109.1 . . ?
C70 C69 H69A 109.1 . . ?
C68 C69 H69B 109.1 . . ?
C70 C69 H69B 109.1 . . ?
H69A C69 H69B 107.9 . . ?
C65 C70 C69 112.6(7) . . ?
C65 C70 H70A 109.1 . . ?
C69 C70 H70A 109.1 . . ?
C65 C70 H70B 109.1 . . ?
C69 C70 H70B 109.1 . . ?
H70A C70 H70B 107.8 . . ?
C70A C65A C66A 111.8(10) . . ?
C70A C65A H65C 109.3 . . ?
C66A C65A H65C 109.3 . . ?
C70A C65A H65D 109.3 . . ?
C66A C65A H65D 109.3 . . ?
H65C C65A H65D 107.9 . . ?
C68A C67A C66A 111.9(10) . . ?
C68A C67A H67C 109.2 . . ?
C66A C67A H67C 109.2 . . ?
C68A C67A H67D 109.2 . . ?
C66A C67A H67D 109.2 . . ?
H67C C67A H67D 107.9 . . ?
C67A C68A C69A 111.8(10) . . ?
C67A C68A H68C 109.2 . . ?
C69A C68A H68C 109.2 . . ?
C67A C68A H68D 109.2 . . ?
C69A C68A H68D 109.2 . . ?
H68C C68A H68D 107.9 . . ?
C68A C69A C70A 111.6(10) . . ?
C68A C69A H69C 109.3 . . ?
C70A C69A H69C 109.3 . . ?
C68A C69A H69D 109.3 . . ?
C70A C69A H69D 109.3 . . ?
H69C C69A H69D 108.0 . . ?
C65A C70A C69A 111.6(10) . . ?
C65A C70A H70C 109.3 . . ?
C69A C70A H70C 109.3 . . ?
C65A C70A H70D 109.3 . . ?
C69A C70A H70D 109.3 . . ?
H70C C70A H70D 108.0 . . ?
C67A C66A C65A 111.8(10) . . ?
C67A C66A H66C 109.3 . . ?
C65A C66A H66C 109.3 . . ?
C67A C66A H66D 109.3 . . ?
C65A C66A H66D 109.3 . . ?
H66C C66A H66D 107.9 . . ?

loop_
_geom_bond_atom_site_label_1
_geom_bond_atom_site_label_2
_geom_bond_distance
_geom_bond_site_symmetry_2
_geom_bond_publ_flag
Sn1 N4 2.080(6) . ?
Sn1 N1 2.087(6) . ?
Sn1 O1 2.087(5) . ?
Sn1 N2 2.089(6) . ?
Sn1 N3 2.098(6) . ?
Sn1 O3 2.101(5) . ?
F1 C47 1.334(10) . ?
F2 C48 1.339(11) . ?
F3 C50 1.332(10) . ?
F4 C51 1.336(10) . ?
F5 C54 1.341(11) . ?
F6 C55 1.360(14) . ?
F7 C57 1.361(12) . ?
F8 C58 1.354(11) . ?
I1 C36 2.088(9) . ?
I2 C42 2.109(9) . ?
I3 C24 2.075(10) . ?
I4 C30 2.106(9) . ?
N1 C1 1.375(10) . ?
N1 C4 1.387(10) . ?
N2 C6 1.352(10) . ?
N2 C9 1.371(10) . ?
N3 C14 1.366(10) . ?
N3 C11 1.373(10) . ?
N4 C19 1.362(10) . ?
N4 C16 1.401(10) . ?
O1 C45 1.297(10) . ?
O2 C45 1.195(11) . ?
O3 C52 1.278(10) . ?
O4 C52 1.216(11) . ?
C1 C20 1.388(12) . ?
C1 C2 1.425(12) . ?
C2 C3 1.362(13) . ?
C2 H2 0.9300 . ?
C3 C4 1.427(12) . ?
C3 H3 0.9300 . ?
C4 C5 1.390(12) . ?
C5 C6 1.405(12) . ?
C5 C21 1.516(12) . ?
C6 C7 1.431(12) . ?
C7 C8 1.336(13) . ?
C7 H7 0.9300 . ?
C8 C9 1.476(11) . ?
C8 H8 0.9300 . ?
C9 C10 1.413(12) . ?
C10 C11 1.417(11) . ?
C10 C27 1.457(12) . ?
C11 C12 1.420(11) . ?
C12 C13 1.351(12) . ?
C12 H12 0.9300 . ?
C13 C14 1.430(12) . ?
C13 H13 0.9300 . ?
C14 C15 1.396(11) . ?
C15 C16 1.393(12) . ?
C15 C33 1.496(12) . ?
C16 C17 1.424(12) . ?
C17 C18 1.354(14) . ?
C17 H17 0.9300 . ?
C18 C19 1.425(12) . ?
C18 H18 0.9300 . ?
C19 C20 1.416(12) . ?
C20 C39 1.508(12) . ?
C21 C26 1.367(14) . ?
C21 C22 1.378(12) . ?
C22 C23 1.359(14) . ?
C22 H22 0.9300 . ?
C23 C24 1.390(17) . ?
C23 H23 0.9300 . ?
C24 C25 1.341(16) . ?
C25 C26 1.380(15) . ?
C25 H25 0.9300 . ?
C26 H26 0.9300 . ?
C27 C32 1.364(13) . ?
C27 C28 1.397(13) . ?
C28 C29 1.392(13) . ?
C28 H28 0.9300 . ?
C29 C30 1.344(14) . ?
C29 H29 0.9300 . ?
C30 C31 1.365(14) . ?
C31 C32 1.406(13) . ?
C31 H31 0.9300 . ?
C32 H32 0.9300 . ?
C33 C34 1.353(13) . ?
C33 C38 1.353(14) . ?
C34 C35 1.366(15) . ?
C34 H34 0.9300 . ?
C35 C36 1.363(16) . ?
C35 H35 0.9300 . ?
C36 C37 1.379(17) . ?
C37 C38 1.355(16) . ?
C37 H37 0.9300 . ?
C38 H38 0.9300 . ?
C39 C40 1.349(14) . ?
C39 C44 1.393(13) . ?
C40 C41 1.404(15) . ?
C40 H40 0.9300 . ?
C41 C42 1.357(14) . ?
C41 H41 0.9300 . ?
C42 C43 1.359(14) . ?
C43 C44 1.378(14) . ?
C43 H43 0.9300 . ?
C44 H44 0.9300 . ?
C45 C46 1.521(13) . ?
C46 C47 1.369(13) . ?
C46 C51 1.377(12) . ?
C47 C48 1.376(13) . ?
C48 C49 1.383(14) . ?
C49 C50 1.337(14) . ?
C49 H49 0.9300 . ?
C50 C51 1.392(12) . ?
C52 C53 1.503(13) . ?
C53 C58 1.368(13) . ?
C53 C54 1.392(14) . ?
C54 C55 1.386(15) . ?
C55 C56 1.304(17) . ?
C56 C57 1.384(17) . ?
C56 H56 0.9300 . ?
C57 C58 1.360(15) . ?
C59 C60 1.517(9) . ?
C59 C64 1.528(9) . ?
C59 H59A 0.9700 . ?
C59 H59B 0.9700 . ?
C60 C61 1.513(9) . ?
C60 H60A 0.9700 . ?
C60 H60B 0.9700 . ?
C61 C62 1.507(9) . ?
C61 H61A 0.9700 . ?
C61 H61B 0.9700 . ?
C62 C63 1.510(9) . ?
C62 H62A 0.9700 . ?
C62 H62B 0.9700 . ?
C63 C64 1.513(9) . ?
C63 H63A 0.9700 . ?
C63 H63B 0.9700 . ?
C64 H64A 0.9700 . ?
C64 H64B 0.9700 . ?
C65 C70 1.515(7) . ?
C65 C66 1.515(7) . ?
C65 H65A 0.9700 . ?
C65 H65B 0.9700 . ?
C66 C67 1.521(7) . ?
C66 H66A 0.9700 . ?
C66 H66B 0.9700 . ?
C67 C68 1.519(7) . ?
C67 H67A 0.9700 . ?
C67 H67B 0.9700 . ?
C68 C69 1.517(7) . ?
C68 H68A 0.9700 . ?
C68 H68B 0.9700 . ?
C69 C70 1.518(7) . ?
C69 H69A 0.9700 . ?
C69 H69B 0.9700 . ?
C70 H70A 0.9700 . ?
C70 H70B 0.9700 . ?
C65A C70A 1.521(9) . ?
C65A C66A 1.521(10) . ?
C65A H65C 0.9700 . ?
C65A H65D 0.9700 . ?
C67A C68A 1.520(9) . ?
C67A C66A 1.521(9) . ?
C67A H67C 0.9700 . ?
C67A H67D 0.9700 . ?
C68A C69A 1.522(10) . ?
C68A H68C 0.9700 . ?
C68A H68D 0.9700 . ?
C69A C70A 1.523(9) . ?
C69A H69C 0.9700 . ?
C69A H69D 0.9700 . ?
C70A H70C 0.9700 . ?
C70A H70D 0.9700 . ?
C66A H66C 0.9700 . ?
C66A H66D 0.9700 . ?

loop_
_geom_torsion_atom_site_label_1
_geom_torsion_atom_site_label_2
_geom_torsion_atom_site_label_3
_geom_torsion_atom_site_label_4
_geom_torsion
_geom_torsion_site_symmetry_1
_geom_torsion_site_symmetry_2
_geom_torsion_site_symmetry_3
_geom_torsion_site_symmetry_4
_geom_torsion_publ_flag
C4 N1 C1 C20 179.3(8) . . . . ?
Sn1 N1 C1 C20 0.5(11) . . . . ?
C4 N1 C1 C2 -0.7(8) . . . . ?
Sn1 N1 C1 C2 -179.5(5) . . . . ?
N1 C1 C2 C3 1.7(10) . . . . ?
C20 C1 C2 C3 -178.2(8) . . . . ?
C1 C2 C3 C4 -2.1(10) . . . . ?
C1 N1 C4 C5 -180.0(8) . . . . ?
Sn1 N1 C4 C5 -1.1(11) . . . . ?
C1 N1 C4 C3 -0.6(8) . . . . ?
Sn1 N1 C4 C3 178.2(5) . . . . ?
C2 C3 C4 N1 1.8(10) . . . . ?
C2 C3 C4 C5 -178.9(8) . . . . ?
N1 C4 C5 C6 0.3(14) . . . . ?
C3 C4 C5 C6 -178.9(8) . . . . ?
N1 C4 C5 C21 -175.5(7) . . . . ?
C3 C4 C5 C21 5.3(13) . . . . ?
C9 N2 C6 C5 -178.6(8) . . . . ?
Sn1 N2 C6 C5 -8.1(11) . . . . ?
C9 N2 C6 C7 1.5(9) . . . . ?
Sn1 N2 C6 C7 172.0(5) . . . . ?
C4 C5 C6 N2 4.8(14) . . . . ?
C21 C5 C6 N2 -179.4(7) . . . . ?
C4 C5 C6 C7 -175.3(8) . . . . ?
C21 C5 C6 C7 0.4(12) . . . . ?
N2 C6 C7 C8 -2.2(10) . . . . ?
C5 C6 C7 C8 177.9(8) . . . . ?
C6 C7 C8 C9 1.9(10) . . . . ?
C6 N2 C9 C10 176.1(8) . . . . ?
Sn1 N2 C9 C10 5.5(11) . . . . ?
C6 N2 C9 C8 -0.3(9) . . . . ?
Sn1 N2 C9 C8 -170.9(5) . . . . ?
C7 C8 C9 N2 -1.0(9) . . . . ?
C7 C8 C9 C10 -177.6(8) . . . . ?
N2 C9 C10 C11 -1.0(13) . . . . ?
C8 C9 C10 C11 174.8(7) . . . . ?
N2 C9 C10 C27 179.3(8) . . . . ?
C8 C9 C10 C27 -4.8(12) . . . . ?
C14 N3 C11 C10 -178.7(7) . . . . ?
Sn1 N3 C11 C10 3.5(11) . . . . ?
C14 N3 C11 C12 0.7(8) . . . . ?
Sn1 N3 C11 C12 -177.2(5) . . . . ?
C9 C10 C11 N3 -3.9(12) . . . . ?
C27 C10 C11 N3 175.7(7) . . . . ?
C9 C10 C11 C12 176.8(8) . . . . ?
C27 C10 C11 C12 -3.5(11) . . . . ?
N3 C11 C12 C13 -0.7(9) . . . . ?
C10 C11 C12 C13 178.7(7) . . . . ?
C11 C12 C13 C14 0.4(9) . . . . ?
C11 N3 C14 C15 179.8(7) . . . . ?
Sn1 N3 C14 C15 -2.3(11) . . . . ?
C11 N3 C14 C13 -0.4(9) . . . . ?
Sn1 N3 C14 C13 177.5(5) . . . . ?
C12 C13 C14 N3 0.0(9) . . . . ?
C12 C13 C14 C15 179.8(8) . . . . ?
N3 C14 C15 C16 1.5(14) . . . . ?
C13 C14 C15 C16 -178.2(8) . . . . ?
N3 C14 C15 C33 178.6(7) . . . . ?
C13 C14 C15 C33 -1.1(12) . . . . ?
C14 C15 C16 N4 -3.3(14) . . . . ?
C33 C15 C16 N4 179.6(7) . . . . ?
C14 C15 C16 C17 176.6(9) . . . . ?
C33 C15 C16 C17 -0.6(13) . . . . ?
C19 N4 C16 C15 178.0(8) . . . . ?
Sn1 N4 C16 C15 5.5(11) . . . . ?
C19 N4 C16 C17 -1.9(9) . . . . ?
Sn1 N4 C16 C17 -174.3(5) . . . . ?
C15 C16 C17 C18 -178.4(9) . . . . ?
N4 C16 C17 C18 1.4(10) . . . . ?
C16 C17 C18 C19 -0.4(11) . . . . ?
C16 N4 C19 C20 -177.3(7) . . . . ?
Sn1 N4 C19 C20 -5.0(11) . . . . ?
C16 N4 C19 C18 1.7(9) . . . . ?
Sn1 N4 C19 C18 174.0(5) . . . . ?
C17 C18 C19 N4 -0.8(10) . . . . ?
C17 C18 C19 C20 178.2(8) . . . . ?
N1 C1 C20 C19 1.8(13) . . . . ?
C2 C1 C20 C19 -178.3(8) . . . . ?
N1 C1 C20 C39 -179.4(7) . . . . ?
C2 C1 C20 C39 0.6(12) . . . . ?
N4 C19 C20 C1 0.7(13) . . . . ?
C18 C19 C20 C1 -178.2(8) . . . . ?
N4 C19 C20 C39 -178.2(7) . . . . ?
C18 C19 C20 C39 3.0(12) . . . . ?
C4 C5 C21 C26 -106.8(11) . . . . ?
C6 C5 C21 C26 77.0(11) . . . . ?
C4 C5 C21 C22 72.4(11) . . . . ?
C6 C5 C21 C22 -103.8(10) . . . . ?
C26 C21 C22 C23 -0.8(15) . . . . ?
C5 C21 C22 C23 -180.0(10) . . . . ?
C21 C22 C23 C24 -0.1(17) . . . . ?
C22 C23 C24 C25 -0.8(18) . . . . ?
C22 C23 C24 I3 -178.6(8) . . . . ?
C23 C24 C25 C26 2.5(19) . . . . ?
I3 C24 C25 C26 -179.7(9) . . . . ?
C22 C21 C26 C25 2.5(16) . . . . ?
C5 C21 C26 C25 -178.3(10) . . . . ?
C24 C25 C26 C21 -3.4(19) . . . . ?
C9 C10 C27 C32 -66.1(11) . . . . ?
C11 C10 C27 C32 114.2(9) . . . . ?
C9 C10 C27 C28 115.4(9) . . . . ?
C11 C10 C27 C28 -64.2(10) . . . . ?
C32 C27 C28 C29 -0.6(13) . . . . ?
C10 C27 C28 C29 178.0(8) . . . . ?
C27 C28 C29 C30 0.4(14) . . . . ?
C28 C29 C30 C31 1.1(14) . . . . ?
C28 C29 C30 I4 -178.9(7) . . . . ?
C29 C30 C31 C32 -2.2(15) . . . . ?
I4 C30 C31 C32 177.8(7) . . . . ?
C28 C27 C32 C31 -0.6(13) . . . . ?
C10 C27 C32 C31 -179.1(9) . . . . ?
C30 C31 C32 C27 2.0(14) . . . . ?
C16 C15 C33 C34 -94.3(11) . . . . ?
C14 C15 C33 C34 88.2(12) . . . . ?
C16 C15 C33 C38 82.9(13) . . . . ?
C14 C15 C33 C38 -94.6(12) . . . . ?
C38 C33 C34 C35 3.5(19) . . . . ?
C15 C33 C34 C35 -179.2(11) . . . . ?
C33 C34 C35 C36 -3(2) . . . . ?
C34 C35 C36 C37 2(2) . . . . ?
C34 C35 C36 I1 -176.1(10) . . . . ?
C35 C36 C37 C38 -2(2) . . . . ?
I1 C36 C37 C38 176.1(12) . . . . ?
C34 C33 C38 C37 -4(2) . . . . ?
C15 C33 C38 C37 179.1(13) . . . . ?
C36 C37 C38 C33 3(2) . . . . ?
C1 C20 C39 C40 -97.6(11) . . . . ?
C19 C20 C39 C40 81.4(11) . . . . ?
C1 C20 C39 C44 80.0(10) . . . . ?
C19 C20 C39 C44 -101.0(10) . . . . ?
C44 C39 C40 C41 1.2(17) . . . . ?
C20 C39 C40 C41 178.8(11) . . . . ?
C39 C40 C41 C42 0(2) . . . . ?
C40 C41 C42 C43 -0.6(18) . . . . ?
C40 C41 C42 I2 -177.7(9) . . . . ?
C41 C42 C43 C44 -0.6(18) . . . . ?
I2 C42 C43 C44 176.5(9) . . . . ?
C42 C43 C44 C39 2.1(18) . . . . ?
C40 C39 C44 C43 -2.4(16) . . . . ?
C20 C39 C44 C43 180.0(10) . . . . ?
Sn1 O1 C45 O2 18.4(15) . . . . ?
Sn1 O1 C45 C46 -157.0(6) . . . . ?
O2 C45 C46 C47 -113.4(11) . . . . ?
O1 C45 C46 C47 62.5(11) . . . . ?
O2 C45 C46 C51 63.6(13) . . . . ?
O1 C45 C46 C51 -120.6(8) . . . . ?
C51 C46 C47 F1 179.6(8) . . . . ?
C45 C46 C47 F1 -3.3(13) . . . . ?
C51 C46 C47 C48 -1.2(13) . . . . ?
C45 C46 C47 C48 175.9(9) . . . . ?
F1 C47 C48 F2 0.4(14) . . . . ?
C46 C47 C48 F2 -178.8(8) . . . . ?
F1 C47 C48 C49 -177.1(9) . . . . ?
C46 C47 C48 C49 3.7(15) . . . . ?
F2 C48 C49 C50 179.5(9) . . . . ?
C47 C48 C49 C50 -3.0(15) . . . . ?
C48 C49 C50 F3 180.0(9) . . . . ?
C48 C49 C50 C51 -0.1(16) . . . . ?
C47 C46 C51 F4 177.5(8) . . . . ?
C45 C46 C51 F4 0.4(12) . . . . ?
C47 C46 C51 C50 -1.8(12) . . . . ?
C45 C46 C51 C50 -178.9(8) . . . . ?
F3 C50 C51 F4 3.1(13) . . . . ?
C49 C50 C51 F4 -176.8(9) . . . . ?
F3 C50 C51 C46 -177.5(8) . . . . ?
C49 C50 C51 C46 2.5(14) . . . . ?
Sn1 O3 C52 O4 -18.8(15) . . . . ?
Sn1 O3 C52 C53 160.2(6) . . . . ?
O4 C52 C53 C58 -61.7(13) . . . . ?
O3 C52 C53 C58 119.2(10) . . . . ?
O4 C52 C53 C54 114.9(11) . . . . ?
O3 C52 C53 C54 -64.2(12) . . . . ?
C58 C53 C54 F5 178.0(8) . . . . ?
C52 C53 C54 F5 1.2(13) . . . . ?
C58 C53 C54 C55 2.1(14) . . . . ?
C52 C53 C54 C55 -174.8(9) . . . . ?
F5 C54 C55 C56 -177.4(12) . . . . ?
C53 C54 C55 C56 -1.5(18) . . . . ?
F5 C54 C55 F6 2.2(16) . . . . ?
C53 C54 C55 F6 178.1(9) . . . . ?
F6 C55 C56 C57 178.6(11) . . . . ?
C54 C55 C56 C57 -2(2) . . . . ?
C55 C56 C57 C58 4.6(19) . . . . ?
C55 C56 C57 F7 -180.0(11) . . . . ?
F7 C57 C58 F8 2.5(15) . . . . ?
C56 C57 C58 F8 178.1(10) . . . . ?
F7 C57 C58 C53 -179.7(9) . . . . ?
C56 C57 C58 C53 -4.1(17) . . . . ?
C54 C53 C58 F8 178.5(8) . . . . ?
C52 C53 C58 F8 -4.7(13) . . . . ?
C54 C53 C58 C57 0.7(14) . . . . ?
C52 C53 C58 C57 177.5(9) . . . . ?
C64 C59 C60 C61 55(2) . . . . ?
C59 C60 C61 C62 -52(2) . . . . ?
C60 C61 C62 C63 49(2) . . . . ?
C61 C62 C63 C64 -50(2) . . . . ?
C62 C63 C64 C59 52(2) . . . . ?
C60 C59 C64 C63 -54(2) . . . . ?
C70 C65 C66 C67 -52.1(17) . . . . ?
C65 C66 C67 C68 53.1(16) . . . . ?
C66 C67 C68 C69 -53.4(16) . . . . ?
C67 C68 C69 C70 52.5(16) . . . . ?
C66 C65 C70 C69 51.3(17) . . . . ?
C68 C69 C70 C65 -51.4(17) . . . . ?
C66A C67A C68A C69A -54(2) . . . . ?
C67A C68A C69A C70A 54(2) . . . . ?
C66A C65A C70A C69A 54(2) . . . . ?
C68A C69A C70A C65A -54(2) . . . . ?
C68A C67A C66A C65A 53(2) . . . . ?
C70A C65A C66A C67A -54(2) . . . . ?
